data_1546920
loop_
_publ_author_name
'Li, Kai'
'Liu, Yuanyuan'
'Li, Yuanyuan'
'Feng, Qi'
'Hou, Hongwei'
'Tang, Ben Zhong'

_publ_section_title
;
 2,5-bis(4-alkoxycarbonylphenyl)-1,4-diaryl-1,4-dihydropyrrolo[3,2-b]pyrrole
 (AAPP) AIEgens: tunable RIR and TICT characteristics and their
 multifunctional applications
;
_journal_name_full 'Chem. Sci.'
_journal_paper_doi 10.1039/C7SC03076B
_journal_year 2017
_chemical_formula_moiety 'C19 H14 F3 N O2'
_chemical_formula_sum 'C19 H14 F3 N O2'
_chemical_formula_weight 345.31
_space_group_crystal_system triclinic
_space_group_IT_number 2
_space_group_name_Hall '-P 1'
_space_group_name_H-M_alt 'P -1'
_symmetry_space_group_name_Hall '-P 1'
_symmetry_space_group_name_H-M 'P -1'
_atom_sites_solution_hydrogens geom
_atom_sites_solution_primary direct
_audit_creation_date 2017-07-11
_audit_creation_method
;
Olex2 1.2-beta
(compiled 2017.06.29 svn.r3433 for OlexSys, GUI svn.r5356)
;
_audit_update_record
;
2017-07-11 deposited with the CCDC.
2017-08-31 downloaded from the CCDC.
;
_cell_angle_alpha 63.176(4)
_cell_angle_beta 88.118(4)
_cell_angle_gamma 81.174(4)
_cell_formula_units_Z 2
_cell_length_a 6.1875(3)
_cell_length_b 12.1177(5)
_cell_length_c 12.2490(5)
_cell_measurement_reflns_used 5625
_cell_measurement_temperature 285.00(10)
_cell_measurement_theta_max 72.3970
_cell_measurement_theta_min 6.9800
_cell_volume 809.19(7)
_computing_cell_refinement 'CrysAlisPro 1.171.39.7b (Rigaku OD, 2015)'
_computing_data_collection 'CrysAlisPro 1.171.39.7b (Rigaku OD, 2015)'
_computing_data_reduction 'CrysAlisPro 1.171.39.7b (Rigaku OD, 2015)'
_computing_molecular_graphics 'Olex2 (Dolomanov et al., 2009)'
_computing_publication_material 'Olex2 (Dolomanov et al., 2009)'
_computing_structure_refinement 'ShelXL (Sheldrick, 2015)'
_computing_structure_solution 'ShelXS (Sheldrick, 2008)'
_diffrn_ambient_environment air
_diffrn_ambient_temperature 285.00(10)
_diffrn_detector 'CCD plate'
_diffrn_measured_fraction_theta_full 0.991
_diffrn_measured_fraction_theta_max 0.991
_diffrn_measurement_details
;
List of Runs (angles in degrees, time in seconds):

  # Type    Start    End  Width  t~exp~   \w     \q     \k     \f   Frames
#--------------------------------------------------------------------------
  1  \w     -9.00  96.00   0.50    0.50    --   45.70  19.00  60.00  210
  2  \w    102.00 131.00   0.50    0.50    --   45.70  19.00  60.00   58
  3  \w     96.00 131.00   0.50    0.50    --   45.70  82.00  90.00   70
  4  \w    144.00 170.00   0.50    0.50    --   99.80  82.00   0.00   52
  5  \w    109.00 183.00   0.50    0.50    --   99.80  15.00 120.00  148
  6  \w     93.00 119.00   0.50    0.50    --   99.80 -82.00-120.00   52
  7  \w     95.00 128.00   0.50    0.50    --   99.80 -61.00 -90.00   66
  8  \w     74.00 100.00   0.50    0.50    --   99.80 -82.00-150.00   52
  9  \w     77.00 103.00   0.50    0.50    --   99.80 -82.00 -30.00   52
 10  \w     70.00 122.00   0.50    0.50    --   99.80 -82.00   0.00  104
 11  \w     84.00 117.00   0.50    0.50    --   99.80 -82.00 150.00   66
 12  \w     28.00 124.00   0.50    0.50    --   99.80 -61.00  90.00  192
 13  \w     89.00 184.00   0.50    0.50    --   99.80  15.00-150.00  190
 14  \w     87.00 134.00   0.50    0.50    --   99.80  82.00-150.00   94
 15  \w     10.00  85.00   0.50    0.50    --   99.80  15.00-150.00  150
 16  \w     15.00 121.00   0.50    0.50    --   99.80 -61.00 -30.00  212
 17  \w     22.00  59.00   0.50    0.50    --   45.70 -82.00  60.00   74
 18  \w     10.00 143.50   0.50    0.50    --   99.80 -82.00  90.00  267
 19  \w     22.00  72.00   0.50    0.50    --   99.80  15.00 120.00  100
 20  \w     12.00 109.00   0.50    0.50    --   99.80 -82.00 -90.00  194
 21  \w     13.00  73.00   0.50    0.50    --   99.80 -82.00-180.00  120
 22  \w     22.00  89.00   0.50    0.50    --   99.80 -61.00 -90.00  134
 23  \w    -34.00  42.00   0.50    0.50    --   45.70 -82.00 120.00  152
 24  \w    -43.00  83.00   0.50    0.50    --   45.70 -57.00-180.00  252
;
_diffrn_measurement_device 'four-circle diffractometer'
_diffrn_measurement_device_type 'XtaLAB Pro: Kappa single'
_diffrn_measurement_method '\w scans'
_diffrn_orient_matrix_type 'CrysAlisPro convention (1999,Acta A55,543-557)'
_diffrn_orient_matrix_UB_11 0.0557158000
_diffrn_orient_matrix_UB_12 -0.0045750000
_diffrn_orient_matrix_UB_13 -0.1215440000
_diffrn_orient_matrix_UB_21 0.1704965000
_diffrn_orient_matrix_UB_22 0.0874618000
_diffrn_orient_matrix_UB_23 -0.0223639000
_diffrn_orient_matrix_UB_31 0.1772563000
_diffrn_orient_matrix_UB_32 -0.1145761000
_diffrn_orient_matrix_UB_33 0.0679983000
_diffrn_radiation_monochromator graphite
_diffrn_radiation_probe x-ray
_diffrn_radiation_type CuK\a
_diffrn_radiation_wavelength 1.54184
_diffrn_reflns_av_R_equivalents 0.0155
_diffrn_reflns_av_unetI/netI 0.0185
_diffrn_reflns_Laue_measured_fraction_full 0.991
_diffrn_reflns_Laue_measured_fraction_max 0.991
_diffrn_reflns_limit_h_max 7
_diffrn_reflns_limit_h_min -7
_diffrn_reflns_limit_k_max 11
_diffrn_reflns_limit_k_min -14
_diffrn_reflns_limit_l_max 14
_diffrn_reflns_limit_l_min -14
_diffrn_reflns_number 7514
_diffrn_reflns_point_group_measured_fraction_full 0.991
_diffrn_reflns_point_group_measured_fraction_max 0.991
_diffrn_reflns_theta_full 64.996
_diffrn_reflns_theta_max 64.996
_diffrn_reflns_theta_min 4.048
_diffrn_source 'fine-focus sealed X-ray tube'
_diffrn_source_type 'Enhance (Cu) X-ray Source'
_exptl_absorpt_coefficient_mu 0.987
_exptl_absorpt_correction_T_max 1.00000
_exptl_absorpt_correction_T_min 0.82418
_exptl_absorpt_correction_type multi-scan
_exptl_absorpt_process_details
;
CrysAlisPro 1.171.39.7b (Rigaku Oxford Diffraction, 2015)
Empirical absorption correction using spherical harmonics,
 implemented in SCALE3 ABSPACK scaling algorithm.
;
_exptl_crystal_density_diffrn 1.417
_exptl_crystal_description Block
_exptl_crystal_F_000 356
_refine_diff_density_max 0.447
_refine_diff_density_min -0.440
_refine_diff_density_rms 0.100
_refine_ls_extinction_method none
_refine_ls_goodness_of_fit_ref 1.055
_refine_ls_hydrogen_treatment constr
_refine_ls_matrix_type full
_refine_ls_number_parameters 227
_refine_ls_number_reflns 2722
_refine_ls_number_restraints 1
_refine_ls_restrained_S_all 1.073
_refine_ls_R_factor_all 0.0641
_refine_ls_R_factor_gt 0.0624
_refine_ls_shift/su_max 0.001
_refine_ls_shift/su_mean 0.000
_refine_ls_structure_factor_coef Fsqd
_refine_ls_weighting_details 'w=1/[\s^2^(Fo^2^)+(0.1170P)^2^+0.2870P] where P=(Fo^2^+2Fc^2^)/3'
_refine_ls_weighting_scheme calc
_refine_ls_wR_factor_gt 0.1758
_refine_ls_wR_factor_ref 0.1786
_reflns_Friedel_coverage 0.000
_reflns_number_gt 2546
_reflns_number_total 2722
_reflns_threshold_expression 'I > 2\s(I)'
_cod_data_source_file c7sc03076b2.cif
_cod_data_source_block hy
_cod_database_code 1546920
_shelx_shelxl_version_number 2016/6
_chemical_oxdiff_formula 'C H O N F'
_chemical_oxdiff_usercomment st
_shelx_space_group_comment
;
The symmetry employed for this shelxl refinement is uniquely defined
by the following loop, which should always be used as a source of
symmetry information in preference to the above space-group names.
They are only intended as comments.
;
_reflns_odcompleteness_completeness 98.93
_reflns_odcompleteness_iscentric 1
_reflns_odcompleteness_theta 66.97
_olex2_refinement_description
;
1. Fixed Uiso
 At 1.2 times of:
  All C(H) groups, All C(H,H) groups
 At 1.5 times of:
  All C(H,H,H) groups
2. Restrained distances
 C1-C0AA
 1.5 with sigma of 0.01
3.a Secondary CH2 refined with riding coordinates:
 C0AA(H0AA,H0AB)
3.b Aromatic/amide H refined with riding coordinates:
 C5(H5), C6(H6), C9(H9), C11(H11), C12(H12), C14(H14), C16(H16), C20(H20),
 C2AA(H2AA)
3.c Idealised Me refined as rotating group:
 C1(H1A,H1B,H1C)
;
_olex2_submission_special_instructions 'No special instructions were received'
_oxdiff_exptl_absorpt_empirical_details
;
Empirical correction (ABSPACK) includes:
- Absorption correction using spherical harmonics
- Frame scaling
- Detector area scaling
;
_oxdiff_exptl_absorpt_empirical_full_max 1.229
_oxdiff_exptl_absorpt_empirical_full_min 0.785

loop_
_space_group_symop_operation_xyz
'x, y, z'
'-x, -y, -z'

loop_
_atom_site_label
_atom_site_type_symbol
_atom_site_fract_x
_atom_site_fract_y
_atom_site_fract_z
_atom_site_U_iso_or_equiv
_atom_site_adp_type
_atom_site_occupancy
_atom_site_site_symmetry_order
_atom_site_calc_flag
_atom_site_refinement_flags_posn
C2 C 0.0908(3) 0.60302(17) 0.73150(16) 0.0381(4) Uani 1 1 d .
C5 C 0.2790(3) 0.57457(19) 0.67876(19) 0.0468(5) Uani 1 1 d .
H5 H 0.410941 0.541471 0.724159 0.056 Uiso 1 1 calc R
C6 C 0.5528(3) 0.72503(18) 0.90403(18) 0.0426(5) Uani 1 1 d .
H6 H 0.598398 0.660116 0.980830 0.051 Uiso 1 1 calc R
C7 C 0.6065(3) 0.91891(19) 0.73490(19) 0.0463(5) Uani 1 1 d .
C9 C 0.2988(3) 0.82226(19) 0.73129(19) 0.0472(5) Uani 1 1 d .
H9 H 0.174746 0.822188 0.690495 0.057 Uiso 1 1 calc R
C11 C -0.1062(3) 0.6509(2) 0.66453(18) 0.0448(5) Uani 1 1 d .
H11 H -0.232449 0.668804 0.700634 0.054 Uiso 1 1 calc R
C12 C 0.4181(4) 0.9188(2) 0.67684(19) 0.0503(5) Uani 1 1 d .
H12 H 0.372079 0.984574 0.600544 0.060 Uiso 1 1 calc R
C13 C 0.0731(3) 0.64505(18) 0.49002(18) 0.0452(5) Uani 1 1 d .
C14 C -0.1150(3) 0.6722(2) 0.54401(19) 0.0487(5) Uani 1 1 d .
H14 H -0.247270 0.704701 0.498886 0.058 Uiso 1 1 calc R
C15 C 0.3618(3) 0.72399(17) 0.84740(17) 0.0391(4) Uani 1 1 d .
C16 C 0.6749(3) 0.8202(2) 0.84846(19) 0.0463(5) Uani 1 1 d .
H16 H 0.803318 0.818531 0.886952 0.056 Uiso 1 1 calc R
O17 O 0.2212(3) 0.63683(19) 0.31008(16) 0.0768(6) Uani 1 1 d .
O19 O -0.1183(4) 0.73379(19) 0.30242(15) 0.0770(6) Uani 1 1 d .
C20 C 0.2691(4) 0.5957(2) 0.55816(19) 0.0497(5) Uani 1 1 d .
H20 H 0.395031 0.576729 0.522489 0.060 Uiso 1 1 calc R
C21 C 0.0708(4) 0.6692(2) 0.3592(2) 0.0562(6) Uani 1 1 d .
N1AA N 0.0955(3) 0.58153(15) 0.85602(14) 0.0400(4) Uani 1 1 d .
C2AA C 0.1854(3) 0.57600(17) 1.03692(16) 0.0403(4) Uani 1 1 d .
H2AA H 0.249260 0.590556 1.095924 0.048 Uiso 1 1 calc R
C8 C 0.2260(3) 0.62676(17) 0.91352(17) 0.0394(4) Uani 1 1 d .
C3AA C -0.0274(3) 0.50234(17) 0.94490(16) 0.0381(4) Uani 1 1 d .
F4AA F 0.8714(4) 1.0317(2) 0.74884(18) 0.1055(7) Uani 1 1 d .
C3 C 0.7315(4) 1.0251(2) 0.6746(2) 0.0603(6) Uani 1 1 d .
F1 F 0.8541(3) 1.01751(17) 0.58530(15) 0.0875(6) Uani 1 1 d .
F2 F 0.6030(3) 1.13399(15) 0.6213(3) 0.1247(10) Uani 1 1 d .
C1 C -0.2953(14) 0.8785(6) 0.1192(4) 0.216(4) Uani 1 1 d D
H1A H -0.301715 0.908451 0.032078 0.324 Uiso 1 1 calc GR
H1B H -0.254324 0.941533 0.137921 0.324 Uiso 1 1 calc GR
H1C H -0.436338 0.859989 0.150951 0.324 Uiso 1 1 calc GR
C0AA C -0.1401(8) 0.7698(3) 0.1728(3) 0.1048(13) Uani 1 1 d D
H0AA H -0.000381 0.785379 0.135238 0.126 Uiso 1 1 calc R
H0AB H -0.187119 0.703056 0.160927 0.126 Uiso 1 1 calc R

loop_
_atom_site_aniso_label
_atom_site_aniso_U_11
_atom_site_aniso_U_22
_atom_site_aniso_U_33
_atom_site_aniso_U_23
_atom_site_aniso_U_13
_atom_site_aniso_U_12
C2 0.0444(10) 0.0350(9) 0.0317(9) -0.0105(7) 0.0029(7) -0.0126(7)
C5 0.0431(10) 0.0469(11) 0.0454(11) -0.0167(9) 0.0012(8) -0.0058(8)
C6 0.0447(10) 0.0433(10) 0.0367(9) -0.0145(8) 0.0004(8) -0.0088(8)
C7 0.0487(11) 0.0437(11) 0.0483(11) -0.0207(9) 0.0108(9) -0.0145(9)
C9 0.0455(10) 0.0441(11) 0.0434(11) -0.0105(9) -0.0050(8) -0.0116(8)
C11 0.0410(10) 0.0542(11) 0.0383(10) -0.0197(9) 0.0037(8) -0.0088(8)
C12 0.0558(12) 0.0426(11) 0.0413(11) -0.0075(9) 0.0012(9) -0.0128(9)
C13 0.0617(12) 0.0388(10) 0.0371(10) -0.0164(8) 0.0084(9) -0.0171(9)
C14 0.0498(11) 0.0548(12) 0.0394(10) -0.0182(9) -0.0022(8) -0.0114(9)
C15 0.0403(10) 0.0374(9) 0.0370(10) -0.0141(8) 0.0031(7) -0.0080(7)
C16 0.0435(10) 0.0518(11) 0.0479(11) -0.0244(9) 0.0024(8) -0.0134(9)
O17 0.1003(14) 0.0869(13) 0.0529(10) -0.0404(10) 0.0208(10) -0.0170(11)
O19 0.1078(15) 0.0815(12) 0.0393(9) -0.0302(9) -0.0082(9) 0.0042(11)
C20 0.0535(12) 0.0494(11) 0.0464(11) -0.0220(9) 0.0137(9) -0.0102(9)
C21 0.0860(17) 0.0461(11) 0.0401(11) -0.0204(10) 0.0087(11) -0.0185(11)
N1AA 0.0424(8) 0.0423(9) 0.0313(8) -0.0112(7) 0.0016(6) -0.0130(7)
C2AA 0.0425(10) 0.0413(10) 0.0338(9) -0.0128(8) -0.0008(7) -0.0102(8)
C8 0.0389(9) 0.0389(9) 0.0360(9) -0.0123(8) -0.0009(7) -0.0085(8)
C3AA 0.0392(9) 0.0381(10) 0.0307(9) -0.0094(7) 0.0003(7) -0.0077(7)
F4AA 0.1282(16) 0.1085(14) 0.0931(13) -0.0385(11) 0.0070(11) -0.0798(13)
C3 0.0587(13) 0.0521(13) 0.0651(14) -0.0190(11) 0.0102(11) -0.0203(11)
F1 0.0816(11) 0.0969(12) 0.0747(11) -0.0252(9) 0.0313(8) -0.0377(9)
F2 0.0750(11) 0.0424(9) 0.211(3) -0.0163(11) 0.0234(13) -0.0177(8)
C1 0.349(10) 0.192(5) 0.079(3) -0.085(3) -0.096(4) 0.139(6)
C0AA 0.165(4) 0.101(2) 0.0436(14) -0.0402(16) -0.0239(18) 0.022(2)

loop_
_atom_type_symbol
_atom_type_description
_atom_type_scat_dispersion_real
_atom_type_scat_dispersion_imag
_atom_type_scat_source
C C 0.0181 0.0091 'International Tables Vol C Tables 4.2.6.8 and 6.1.1.4'
H H 0.0000 0.0000 'International Tables Vol C Tables 4.2.6.8 and 6.1.1.4'
F F 0.0727 0.0534 'International Tables Vol C Tables 4.2.6.8 and 6.1.1.4'
N N 0.0311 0.0180 'International Tables Vol C Tables 4.2.6.8 and 6.1.1.4'
O O 0.0492 0.0322 'International Tables Vol C Tables 4.2.6.8 and 6.1.1.4'

loop_
_geom_angle_atom_site_label_1
_geom_angle_atom_site_label_2
_geom_angle_atom_site_label_3
_geom_angle
_geom_angle_site_symmetry_1
_geom_angle_site_symmetry_3
C5 C2 N1AA 120.83(17) . .
C11 C2 C5 120.33(18) . .
C11 C2 N1AA 118.83(16) . .
C2 C5 H5 120.2 . .
C20 C5 C2 119.51(19) . .
C20 C5 H5 120.2 . .
C15 C6 H6 119.4 . .
C16 C6 H6 119.4 . .
C16 C6 C15 121.23(18) . .
C12 C7 C16 119.54(19) . .
C12 C7 C3 119.4(2) . .
C16 C7 C3 121.1(2) . .
C12 C9 H9 119.6 . .
C12 C9 C15 120.79(19) . .
C15 C9 H9 119.6 . .
C2 C11 H11 120.0 . .
C14 C11 C2 119.91(18) . .
C14 C11 H11 120.0 . .
C7 C12 H12 119.8 . .
C9 C12 C7 120.40(19) . .
C9 C12 H12 119.8 . .
C14 C13 C21 121.7(2) . .
C20 C13 C14 119.53(19) . .
C20 C13 C21 118.77(19) . .
C11 C14 C13 120.18(19) . .
C11 C14 H14 119.9 . .
C13 C14 H14 119.9 . .
C6 C15 C9 118.02(18) . .
C6 C15 C8 119.73(16) . .
C9 C15 C8 122.10(17) . .
C6 C16 C7 119.98(18) . .
C6 C16 H16 120.0 . .
C7 C16 H16 120.0 . .
C21 O19 C0AA 117.2(2) . .
C5 C20 C13 120.54(19) . .
C5 C20 H20 119.7 . .
C13 C20 H20 119.7 . .
O17 C21 C13 125.2(2) . .
O17 C21 O19 123.7(2) . .
O19 C21 C13 111.1(2) . .
C8 N1AA C2 128.99(15) . .
C3AA N1AA C2 123.51(15) . .
C3AA N1AA C8 107.41(15) . .
C8 C2AA H2AA 127.0 . .
C8 C2AA C3AA 105.95(16) . 2_567
C3AA C2AA H2AA 127.0 2_567 .
N1AA C8 C15 123.74(16) . .
C2AA C8 C15 126.61(17) . .
C2AA C8 N1AA 109.26(16) . .
N1AA C3AA C2AA 142.62(17) . 2_567
C3AA C3AA N1AA 108.0(2) 2_567 .
C3AA C3AA C2AA 109.4(2) 2_567 2_567
F4AA C3 C7 113.7(2) . .
F4AA C3 F1 104.3(2) . .
F4AA C3 F2 108.0(2) . .
F1 C3 C7 112.6(2) . .
F2 C3 C7 112.5(2) . .
F2 C3 F1 105.0(2) . .
H1A C1 H1B 109.5 . .
H1A C1 H1C 109.5 . .
H1B C1 H1C 109.5 . .
C0AA C1 H1A 109.5 . .
C0AA C1 H1B 109.5 . .
C0AA C1 H1C 109.5 . .
O19 C0AA H0AA 110.1 . .
O19 C0AA H0AB 110.1 . .
C1 C0AA O19 108.2(3) . .
C1 C0AA H0AA 110.1 . .
C1 C0AA H0AB 110.1 . .
H0AA C0AA H0AB 108.4 . .

loop_
_geom_bond_atom_site_label_1
_geom_bond_atom_site_label_2
_geom_bond_distance
_geom_bond_site_symmetry_2
C2 C5 1.386(3) .
C2 C11 1.383(3) .
C2 N1AA 1.427(2) .
C5 H5 0.9300 .
C5 C20 1.382(3) .
C6 H6 0.9300 .
C6 C15 1.394(3) .
C6 C16 1.375(3) .
C7 C12 1.386(3) .
C7 C16 1.388(3) .
C7 C3 1.487(3) .
C9 H9 0.9300 .
C9 C12 1.374(3) .
C9 C15 1.399(3) .
C11 H11 0.9300 .
C11 C14 1.381(3) .
C12 H12 0.9300 .
C13 C14 1.388(3) .
C13 C20 1.385(3) .
C13 C21 1.493(3) .
C14 H14 0.9300 .
C15 C8 1.466(3) .
C16 H16 0.9300 .
O17 C21 1.203(3) .
O19 C21 1.322(3) .
O19 C0AA 1.449(3) .
C20 H20 0.9300 .
N1AA C8 1.404(2) .
N1AA C3AA 1.382(2) .
C2AA H2AA 0.9300 .
C2AA C8 1.382(3) .
C2AA C3AA 1.409(3) 2_567
C3AA C3AA 1.377(4) 2_567
F4AA C3 1.312(3) .
C3 F1 1.339(3) .
C3 F2 1.317(3) .
C1 H1A 0.9600 .
C1 H1B 0.9600 .
C1 H1C 0.9600 .
C1 C0AA 1.401(5) .
C0AA H0AA 0.9700 .
C0AA H0AB 0.9700 .

loop_
_geom_torsion_atom_site_label_1
_geom_torsion_atom_site_label_2
_geom_torsion_atom_site_label_3
_geom_torsion_atom_site_label_4
_geom_torsion
_geom_torsion_site_symmetry_1
_geom_torsion_site_symmetry_4
C2 C5 C20 C13 0.0(3) . .
C2 C11 C14 C13 0.3(3) . .
C2 N1AA C8 C15 10.4(3) . .
C2 N1AA C8 C2AA -176.34(17) . .
C2 N1AA C3AA C2AA -2.6(4) . 2_567
C2 N1AA C3AA C3AA 176.18(18) . 2_567
C5 C2 C11 C14 -0.9(3) . .
C5 C2 N1AA C8 56.4(3) . .
C5 C2 N1AA C3AA -119.7(2) . .
C6 C15 C8 N1AA -150.75(18) . .
C6 C15 C8 C2AA 37.1(3) . .
C9 C15 C8 N1AA 33.9(3) . .
C9 C15 C8 C2AA -138.3(2) . .
C11 C2 C5 C20 0.7(3) . .
C11 C2 N1AA C8 -124.7(2) . .
C11 C2 N1AA C3AA 59.2(2) . .
C12 C7 C16 C6 -1.8(3) . .
C12 C7 C3 F4AA 163.8(2) . .
C12 C7 C3 F1 -77.9(3) . .
C12 C7 C3 F2 40.6(3) . .
C12 C9 C15 C6 -2.1(3) . .
C12 C9 C15 C8 173.34(19) . .
C14 C13 C20 C5 -0.6(3) . .
C14 C13 C21 O17 -172.2(2) . .
C14 C13 C21 O19 9.1(3) . .
C15 C6 C16 C7 1.2(3) . .
C15 C9 C12 C7 1.6(3) . .
C16 C6 C15 C9 0.7(3) . .
C16 C6 C15 C8 -174.89(17) . .
C16 C7 C12 C9 0.3(3) . .
C16 C7 C3 F4AA -16.0(3) . .
C16 C7 C3 F1 102.3(3) . .
C16 C7 C3 F2 -139.2(3) . .
C20 C13 C14 C11 0.5(3) . .
C20 C13 C21 O17 8.6(3) . .
C20 C13 C21 O19 -170.12(19) . .
C21 C13 C14 C11 -178.72(18) . .
C21 C13 C20 C5 178.59(18) . .
C21 O19 C0AA C1 -153.3(5) . .
N1AA C2 C5 C20 179.62(16) . .
N1AA C2 C11 C14 -179.80(17) . .
C8 N1AA C3AA C2AA -179.4(2) . 2_567
C8 N1AA C3AA C3AA -0.6(2) . 2_567
C3AA N1AA C8 C15 -173.12(17) . .
C3AA N1AA C8 C2AA 0.2(2) . .
C3AA C2AA C8 C15 173.33(18) 2_567 .
C3AA C2AA C8 N1AA 0.3(2) 2_567 .
C3 C7 C12 C9 -179.5(2) . .
C3 C7 C16 C6 178.03(19) . .
C0AA O19 C21 C13 176.9(2) . .
C0AA O19 C21 O17 -1.9(4) . .
